data_4314668
loop_
_publ_author_name
'Jeffrey W. Pavlik'
'Bruce C. Noll'
'Allen G. Oliver'
'Charles E. Schulz'
'W. Robert Scheidt'

_publ_contact_author_address
;
Department of Chemistry and Biochemistry,
University of Notre Dame,
Notre Dame, IN 46556
USA
;
_publ_contact_author_email scheidt.1@nd.edu
_publ_contact_author_fax '+1 574 631 6652'
_publ_contact_author_name 'W. Robert Scheidt'
_publ_contact_author_phone '+1 574 631 5939'
_publ_section_title
;
 Hydrosulfide (HS-) Coordination in Iron Porphyrinates
;
_journal_name_full 'Inorganic Chemistry'
_journal_page_first 1017
_journal_page_last 1026
_journal_paper_doi 10.1021/ic901853p
_journal_volume 49
_journal_year 2010
_chemical_formula_sum 'C72 H78 Cl Fe N6 Na O10 S'
_chemical_formula_weight 1333.75
_chemical_name_systematic
; 
 ? 
;
_space_group_IT_number 14
_symmetry_cell_setting monoclinic
_symmetry_space_group_name_Hall '-P 2yn'
_symmetry_space_group_name_H-M 'P 1 21/n 1'
_atom_sites_solution_hydrogens geom
_atom_sites_solution_primary direct
_atom_sites_solution_secondary difmap
_audit_creation_method SHELXL-97
_cell_angle_alpha 90.00
_cell_angle_beta 95.392(2)
_cell_angle_gamma 90.00
_cell_formula_units_Z 4
_cell_length_a 12.3987(5)
_cell_length_b 25.3197(10)
_cell_length_c 21.7450(8)
_cell_measurement_reflns_used 9606
_cell_measurement_temperature 100(2)
_cell_measurement_theta_max 24.3203
_cell_measurement_theta_min 2.3044
_cell_volume 6796.2(5)
_computing_cell_refinement 'BRUKER APEX2/SAINT'
_computing_data_collection 'BRUKER APEX2'
_computing_data_reduction 'BRUKER SHELXL'
_computing_molecular_graphics ORTEP3
_computing_publication_material SHELXL-97
_computing_structure_refinement 'SHELXL-97 (Sheldrick, 1997)'
_computing_structure_solution 'SHELXS-97 (Sheldrick, 1990)'
_diffrn_ambient_temperature 100(2)
_diffrn_detector_area_resol_mean 83.33
_diffrn_measured_fraction_theta_full 1.000
_diffrn_measured_fraction_theta_max 1.000
_diffrn_measurement_device_type 'KAPPA APEX II CCD'
_diffrn_measurement_method '\w and \f scans'
_diffrn_radiation_monochromator graphite
_diffrn_radiation_source 'fine-focus sealed tube'
_diffrn_radiation_type MoK\a
_diffrn_radiation_wavelength 0.71073
_diffrn_reflns_av_R_equivalents 0.0441
_diffrn_reflns_av_sigmaI/netI 0.0318
_diffrn_reflns_limit_h_max 14
_diffrn_reflns_limit_h_min -14
_diffrn_reflns_limit_k_max 25
_diffrn_reflns_limit_k_min -30
_diffrn_reflns_limit_l_max 25
_diffrn_reflns_limit_l_min -25
_diffrn_reflns_number 90934
_diffrn_reflns_theta_full 25.00
_diffrn_reflns_theta_max 25.00
_diffrn_reflns_theta_min 1.61
_exptl_absorpt_coefficient_mu 0.361
_exptl_absorpt_correction_T_max 0.9580
_exptl_absorpt_correction_T_min 0.8901
_exptl_absorpt_correction_type empirical
_exptl_absorpt_process_details 'Sheldrick, 2008'
_exptl_crystal_colour purple
_exptl_crystal_density_diffrn 1.304
_exptl_crystal_density_method 'not measured'
_exptl_crystal_description needle
_exptl_crystal_F_000 2808
_exptl_crystal_size_max 0.33
_exptl_crystal_size_mid 0.13
_exptl_crystal_size_min 0.12
_refine_diff_density_max 1.386
_refine_diff_density_min -0.615
_refine_diff_density_rms 0.086
_refine_ls_extinction_method none
_refine_ls_goodness_of_fit_ref 1.021
_refine_ls_hydrogen_treatment mixed
_refine_ls_matrix_type full
_refine_ls_number_parameters 898
_refine_ls_number_reflns 11972
_refine_ls_number_restraints 0
_refine_ls_restrained_S_all 1.021
_refine_ls_R_factor_all 0.0922
_refine_ls_R_factor_gt 0.0691
_refine_ls_shift/su_max 0.001
_refine_ls_shift/su_mean 0.000
_refine_ls_structure_factor_coef Fsqd
_refine_ls_weighting_details 'calc w=1/[\s^2^(Fo^2^)+(0.1205P)^2^+13.2662P] where P=(Fo^2^+2Fc^2^)/3'
_refine_ls_weighting_scheme calc
_refine_ls_wR_factor_gt 0.1934
_refine_ls_wR_factor_ref 0.2164
_reflns_number_gt 8963
_reflns_number_total 11972
_reflns_threshold_expression >2sigma(I)
_cod_data_source_file ic901853p_si_002_2.cif
_cod_data_source_block feiitpomepphs
_cod_database_code 4314668

loop_
_symmetry_equiv_pos_as_xyz
'x, y, z'
'-x+1/2, y+1/2, -z+1/2'
'-x, -y, -z'
'x-1/2, -y-1/2, z-1/2'

loop_
_atom_site_label
_atom_site_type_symbol
_atom_site_fract_x
_atom_site_fract_y
_atom_site_fract_z
_atom_site_U_iso_or_equiv
_atom_site_adp_type
_atom_site_occupancy
_atom_site_symmetry_multiplicity
_atom_site_calc_flag
_atom_site_refinement_flags
_atom_site_disorder_assembly
_atom_site_disorder_group
Fe1 Fe 0.27153(4) 0.17523(2) 0.85326(3) 0.03040(18) Uani 1 1 d . . .
S1 S 0.30009(9) 0.20449(5) 0.75163(6) 0.0481(3) Uani 1 1 d . . .
H1S H 0.248(4) 0.2516(19) 0.744(2) 0.058 Uiso 1 1 d . . .
N1 N 0.1159(2) 0.20669(12) 0.85980(14) 0.0289(7) Uani 1 1 d . . .
N2 N 0.1936(2) 0.10142(12) 0.84145(14) 0.0274(7) Uani 1 1 d . . .
N3 N 0.4093(2) 0.13336(12) 0.89182(13) 0.0275(7) Uani 1 1 d . . .
N4 N 0.3302(2) 0.23893(12) 0.90891(14) 0.0297(7) Uani 1 1 d . . .
C(A1 C 0.0955(3) 0.25914(15) 0.86784(17) 0.0307(8) Uani 1 1 d . A .
C(A2 C 0.0224(3) 0.18512(15) 0.83110(16) 0.0285(8) Uani 1 1 d . . .
C(A3 C 0.0863(3) 0.09282(15) 0.82292(16) 0.0289(8) Uani 1 1 d . . .
C(A4 C 0.2422(3) 0.05237(15) 0.84522(17) 0.0299(8) Uani 1 1 d . . .
C(A5 C 0.4279(3) 0.08017(15) 0.88655(16) 0.0288(8) Uani 1 1 d . . .
C(A6 C 0.5033(3) 0.15512(15) 0.91983(16) 0.0281(8) Uani 1 1 d . . .
C(A7 C 0.4354(3) 0.24646(15) 0.93386(17) 0.0289(8) Uani 1 1 d . . .
C(A8 C 0.2786(3) 0.28636(15) 0.91410(17) 0.0312(8) Uani 1 1 d . A .
C(B1 C -0.0137(3) 0.27101(16) 0.84235(19) 0.0357(9) Uani 1 1 d . . .
H1BK H -0.0477 0.3046 0.8418 0.043 Uiso 1 1 calc R . .
C(B2 C -0.0583(3) 0.22589(15) 0.81955(17) 0.0317(8) Uani 1 1 d . . .
H1BL H -0.1294 0.2216 0.7997 0.038 Uiso 1 1 calc R . .
C(B3 C 0.0658(3) 0.03720(15) 0.81493(18) 0.0329(9) Uani 1 1 d . . .
H1BM H -0.0019 0.0211 0.8023 0.040 Uiso 1 1 calc R . .
C(B4 C 0.1616(3) 0.01202(16) 0.82888(18) 0.0331(9) Uani 1 1 d . . .
H1BN H 0.1736 -0.0250 0.8281 0.040 Uiso 1 1 calc R . .
C(B5 C 0.5378(3) 0.06831(16) 0.91069(16) 0.0301(8) Uani 1 1 d . . .
H1BO H 0.5714 0.0345 0.9121 0.036 Uiso 1 1 calc R . .
C(B6 C 0.5840(3) 0.11423(15) 0.93094(16) 0.0295(8) Uani 1 1 d . . .
H1BP H 0.6561 0.1188 0.9491 0.035 Uiso 1 1 calc R . .
C(B7 C 0.4497(3) 0.30039(16) 0.95437(18) 0.0343(9) Uani 1 1 d . . .
H1BQ H 0.5148 0.3159 0.9726 0.041 Uiso 1 1 calc R . .
C(B8 C 0.3525(3) 0.32475(16) 0.94271(18) 0.0337(9) Uani 1 1 d . . .
H1BR H 0.3363 0.3604 0.9518 0.040 Uiso 1 1 calc R . .
C(M1 C 0.1696(3) 0.29641(16) 0.89451(18) 0.0335(9) Uani 1 1 d . . .
C(M2 C 0.0059(3) 0.13192(15) 0.81479(16) 0.0279(8) Uani 1 1 d . . .
C(M3 C 0.3518(3) 0.04225(15) 0.86423(16) 0.0287(8) Uani 1 1 d . . .
C(M4 C 0.5175(3) 0.20752(15) 0.93864(16) 0.0283(8) Uani 1 1 d . . .
C11 C 0.1289(3) 0.35222(12) 0.8984(2) 0.0372(17) Uani 0.763(8) 1 d PG A 1
C12 C 0.1704(3) 0.39278(16) 0.86453(18) 0.0454(15) Uani 0.763(8) 1 d PG A 1
H1AA H 0.2294 0.3862 0.8408 0.055 Uiso 0.763(8) 1 calc PR A 1
C13 C 0.1253(4) 0.44302(14) 0.86542(19) 0.061(2) Uani 0.763(8) 1 d PG A 1
H1AB H 0.1537 0.4707 0.8423 0.073 Uiso 0.763(8) 1 calc PR A 1
C14 C 0.0389(4) 0.45270(13) 0.9002(2) 0.060(2) Uani 0.763(8) 1 d PG A 1
C15 C -0.0025(3) 0.41213(17) 0.9340(2) 0.061(2) Uani 0.763(8) 1 d PG A 1
H1AC H -0.0616 0.4187 0.9578 0.073 Uiso 0.763(8) 1 calc PR A 1
C16 C 0.0425(3) 0.36189(14) 0.9332(2) 0.0440(16) Uani 0.763(8) 1 d PG A 1
H1AD H 0.0142 0.3342 0.9563 0.053 Uiso 0.763(8) 1 calc PR A 1
C17 C -0.0847(13) 0.5180(5) 0.9212(5) 0.134(6) Uani 0.763(8) 1 d P A 1
H1AE H -0.0977 0.5558 0.9147 0.201 Uiso 0.763(8) 1 calc PR A 1
H1AF H -0.0764 0.5104 0.9656 0.201 Uiso 0.763(8) 1 calc PR A 1
H1AG H -0.1462 0.4979 0.9016 0.201 Uiso 0.763(8) 1 calc PR A 1
O1 O 0.0017(6) 0.5046(2) 0.8974(3) 0.096(2) Uani 0.763(8) 1 d P A 1
C11B C 0.1179(12) 0.3468(4) 0.9116(7) 0.031(5) Uiso 0.237(8) 1 d PG A 2
C12B C 0.1138(11) 0.3878(5) 0.8690(5) 0.033(5) Uiso 0.237(8) 1 d PG A 2
H1BA H 0.1451 0.3834 0.8311 0.040 Uiso 0.237(8) 1 calc PR A 2
C13B C 0.0641(12) 0.4352(4) 0.8819(6) 0.031(5) Uiso 0.237(8) 1 d PG A 2
H1BB H 0.0613 0.4632 0.8527 0.037 Uiso 0.237(8) 1 calc PR A 2
C14B C 0.0184(13) 0.4416(5) 0.9373(7) 0.060(7) Uiso 0.237(8) 1 d PG A 2
C15B C 0.0224(14) 0.4005(6) 0.9800(7) 0.079(8) Uiso 0.237(8) 1 d PG A 2
H1BC H -0.0088 0.4049 1.0179 0.095 Uiso 0.237(8) 1 calc PR A 2
C16B C 0.0722(14) 0.3531(5) 0.9671(7) 0.059(6) Uiso 0.237(8) 1 d PG A 2
H1BD H 0.0750 0.3251 0.9962 0.070 Uiso 0.237(8) 1 calc PR A 2
C17B C -0.135(6) 0.490(3) 0.909(4) 0.20(3) Uiso 0.237(8) 1 d P A 2
H1BE H -0.1728 0.5233 0.9153 0.303 Uiso 0.237(8) 1 calc PR A 2
H1BF H -0.1804 0.4603 0.9196 0.303 Uiso 0.237(8) 1 calc PR A 2
H1BG H -0.1190 0.4871 0.8661 0.303 Uiso 0.237(8) 1 calc PR A 2
O1B O -0.0261(17) 0.4889(8) 0.9523(10) 0.092(7) Uiso 0.237(8) 1 d P A 2
C21 C -0.1034(3) 0.11737(15) 0.78616(17) 0.0297(8) Uani 1 1 d . . .
C22 C -0.1961(3) 0.12397(15) 0.81720(18) 0.0310(8) Uani 1 1 d . . .
H1AH H -0.1882 0.1349 0.8592 0.037 Uiso 1 1 calc R . .
C23 C -0.2987(3) 0.11515(15) 0.78894(18) 0.0333(9) Uani 1 1 d . . .
H1AI H -0.3602 0.1199 0.8113 0.040 Uiso 1 1 calc R . .
C24 C -0.3117(3) 0.09934(16) 0.72778(19) 0.0355(9) Uani 1 1 d . . .
C25 C -0.2211(3) 0.09137(19) 0.69628(19) 0.0431(10) Uani 1 1 d . . .
H1AJ H -0.2294 0.0798 0.6546 0.052 Uiso 1 1 calc R . .
C26 C -0.1185(3) 0.10021(17) 0.72524(18) 0.0375(9) Uani 1 1 d . . .
H1AK H -0.0571 0.0944 0.7030 0.045 Uiso 1 1 calc R . .
C27 C -0.5043(3) 0.0920(2) 0.7273(3) 0.0562(13) Uani 1 1 d . . .
H1AL H -0.5685 0.0856 0.6985 0.084 Uiso 1 1 calc R . .
H1AM H -0.5105 0.1267 0.7468 0.084 Uiso 1 1 calc R . .
H1AN H -0.4988 0.0645 0.7592 0.084 Uiso 1 1 calc R . .
O2 O -0.4088(2) 0.09096(14) 0.69429(15) 0.0523(8) Uani 1 1 d . . .
C31 C 0.3879(3) -0.01389(15) 0.86207(16) 0.0283(8) Uani 1 1 d . . .
C32 C 0.4064(3) -0.04457(16) 0.91543(18) 0.0335(9) Uani 1 1 d . . .
H1AO H 0.3981 -0.0290 0.9545 0.040 Uiso 1 1 calc R . .
C33 C 0.4364(3) -0.09691(16) 0.91274(17) 0.0342(9) Uani 1 1 d . . .
H1AP H 0.4480 -0.1170 0.9496 0.041 Uiso 1 1 calc R . .
C34 C 0.4496(3) -0.12026(15) 0.85593(17) 0.0308(8) Uani 1 1 d . . .
C35 C 0.4341(3) -0.09073(15) 0.80246(17) 0.0316(8) Uani 1 1 d . . .
H1AQ H 0.4448 -0.1060 0.7636 0.038 Uiso 1 1 calc R . .
C36 C 0.4025(3) -0.03813(16) 0.80638(17) 0.0327(9) Uani 1 1 d . . .
H1AR H 0.3905 -0.0181 0.7694 0.039 Uiso 1 1 calc R . .
C37 C 0.4932(4) -0.19785(18) 0.8014(2) 0.0486(11) Uani 1 1 d . . .
H1AS H 0.5120 -0.2350 0.8090 0.073 Uiso 1 1 calc R . .
H1AT H 0.5523 -0.1802 0.7826 0.073 Uiso 1 1 calc R . .
H1AU H 0.4266 -0.1956 0.7735 0.073 Uiso 1 1 calc R . .
O3 O 0.4769(2) -0.17259(11) 0.85883(13) 0.0396(7) Uani 1 1 d . . .
C41 C 0.6254(3) 0.22465(15) 0.96928(17) 0.0292(8) Uani 1 1 d . . .
C42 C 0.7153(3) 0.22977(15) 0.93552(18) 0.0332(9) Uani 1 1 d . . .
H1AV H 0.7099 0.2189 0.8935 0.040 Uiso 1 1 calc R . .
C43 C 0.8116(3) 0.25025(17) 0.9619(2) 0.0393(10) Uani 1 1 d . . .
H1AW H 0.8717 0.2535 0.9381 0.047 Uiso 1 1 calc R . .
C44 C 0.8211(3) 0.26615(18) 1.0233(2) 0.0410(10) Uani 1 1 d . . .
C45 C 0.7351(3) 0.25935(17) 1.05854(19) 0.0400(10) Uani 1 1 d . . .
H1AX H 0.7419 0.2688 1.1010 0.048 Uiso 1 1 calc R . .
C46 C 0.6382(3) 0.23846(16) 1.03131(18) 0.0345(9) Uani 1 1 d . . .
H1AZ H 0.5794 0.2335 1.0558 0.041 Uiso 1 1 calc R . .
C47 C 0.9228(5) 0.3153(4) 1.1003(3) 0.112(3) Uani 1 1 d . . .
H1BH H 0.9960 0.3292 1.1108 0.167 Uiso 1 1 calc R . .
H1BI H 0.9041 0.2912 1.1329 0.167 Uiso 1 1 calc R . .
H1BJ H 0.8709 0.3446 1.0965 0.167 Uiso 1 1 calc R . .
O4 O 0.9193(2) 0.28807(15) 1.04415(15) 0.0579(9) Uani 1 1 d . . .
Na20 Na 0.61858(11) 0.36199(6) 0.65082(7) 0.0307(3) Uani 1 1 d . B .
O201 O 0.4335(2) 0.38067(13) 0.68362(15) 0.0475(8) Uani 1 1 d . . .
O202 O 0.4591(2) 0.34774(12) 0.56605(13) 0.0430(7) Uani 1 1 d . . .
O203 O 0.7607(2) 0.39707(14) 0.74006(15) 0.0537(9) Uani 1 1 d . . .
O204 O 0.6663(2) 0.46185(11) 0.64987(12) 0.0374(6) Uani 1 1 d . . .
O205 O 0.6458(3) 0.26440(12) 0.66926(17) 0.0571(9) Uani 1 1 d . . .
O206 O 0.7545(3) 0.31946(13) 0.5917(2) 0.0710(12) Uani 1 1 d . . .
N201 N 0.5880(3) 0.32809(15) 0.76719(17) 0.0497(10) Uani 1 1 d . . .
N202 N 0.6452(3) 0.40779(14) 0.53054(16) 0.0385(8) Uani 1 1 d . . .
C201 C 0.4640(13) 0.3389(6) 0.7751(6) 0.075(4) Uani 0.50 1 d P B 1
H20A H 0.4282 0.3041 0.7689 0.089 Uiso 0.50 1 calc PR B 1
H20B H 0.4618 0.3475 0.8193 0.089 Uiso 0.50 1 calc PR B 1
C202 C 0.4119(12) 0.3652(7) 0.7522(7) 0.046(4) Uani 0.50 1 d P B 1
H20C H 0.4128 0.3980 0.7769 0.055 Uiso 0.50 1 calc PR B 1
H20D H 0.3379 0.3503 0.7510 0.055 Uiso 0.50 1 calc PR B 1
C207 C 0.6532(12) 0.3509(6) 0.8122(5) 0.065(3) Uani 0.50 1 d P B 1
H20E H 0.6806 0.3216 0.8395 0.078 Uiso 0.50 1 calc PR B 1
H20F H 0.6046 0.3718 0.8364 0.078 Uiso 0.50 1 calc PR B 1
C208 C 0.7547(11) 0.3875(4) 0.8055(5) 0.043(3) Uani 0.50 1 d P B 1
H20G H 0.7466 0.4214 0.8274 0.051 Uiso 0.50 1 calc PR B 1
H20H H 0.8217 0.3700 0.8235 0.051 Uiso 0.50 1 calc PR B 1
C213 C 0.5722(5) 0.2716(2) 0.7643(3) 0.0723(17) Uani 0.50 1 d P B 1
H21A H 0.5877 0.2579 0.8068 0.087 Uiso 0.50 1 calc PR B 1
H21B H 0.4941 0.2655 0.7523 0.087 Uiso 0.50 1 calc PR B 1
C214 C 0.6290(10) 0.2406(5) 0.7262(7) 0.050(4) Uani 0.50 1 d P B 1
H21C H 0.5890 0.2071 0.7180 0.061 Uiso 0.50 1 calc PR B 1
H21D H 0.7002 0.2317 0.7481 0.061 Uiso 0.50 1 calc PR B 1
C2B1 C 0.5210(8) 0.3663(5) 0.7910(4) 0.047(3) Uani 0.50 1 d P B 2
H2B1 H 0.5662 0.3965 0.8067 0.057 Uiso 0.50 1 calc PR B 2
H2B2 H 0.4870 0.3509 0.8263 0.057 Uiso 0.50 1 calc PR B 2
C2B2 C 0.4283(14) 0.3873(8) 0.7412(8) 0.062(5) Uani 0.50 1 d P B 2
H2B3 H 0.3595 0.3710 0.7514 0.075 Uiso 0.50 1 calc PR B 2
H2B4 H 0.4214 0.4257 0.7481 0.075 Uiso 0.50 1 calc PR B 2
C2B7 C 0.7068(10) 0.3316(4) 0.8033(5) 0.041(2) Uani 0.50 1 d P B 2
H2B5 H 0.6977 0.3361 0.8477 0.049 Uiso 0.50 1 calc PR B 2
H2B6 H 0.7424 0.2970 0.7988 0.049 Uiso 0.50 1 calc PR B 2
C2B8 C 0.7597(11) 0.3603(8) 0.7913(7) 0.068(4) Uani 0.50 1 d P B 2
H2B7 H 0.8294 0.3413 0.7909 0.081 Uiso 0.50 1 calc PR B 2
H2B8 H 0.7685 0.3834 0.8282 0.081 Uiso 0.50 1 calc PR B 2
C2B3 C 0.5722(5) 0.2716(2) 0.7643(3) 0.0723(17) Uani 0.50 1 d P B 2
H2B9 H 0.6248 0.2559 0.7962 0.087 Uiso 0.50 1 calc PR B 2
H2BX H 0.4991 0.2646 0.7773 0.087 Uiso 0.50 1 calc PR B 2
C2B4 C 0.5802(13) 0.2432(6) 0.7102(7) 0.063(4) Uani 0.50 1 d P B 2
H2BY H 0.6072 0.2074 0.7215 0.075 Uiso 0.50 1 calc PR B 2
H2BZ H 0.5065 0.2392 0.6889 0.075 Uiso 0.50 1 calc PR B 2
C203 C 0.3451(3) 0.36035(19) 0.6452(2) 0.0445(10) Uani 1 1 d . B .
H2AE H 0.2767 0.3766 0.6560 0.053 Uiso 1 1 calc R . .
H2AF H 0.3399 0.3217 0.6509 0.053 Uiso 1 1 calc R . .
C204 C 0.3627(3) 0.3727(2) 0.5804(2) 0.0500(12) Uani 1 1 d . B .
H2AG H 0.3007 0.3598 0.5524 0.060 Uiso 1 1 calc R . .
H2AH H 0.3687 0.4114 0.5750 0.060 Uiso 1 1 calc R . .
C205 C 0.4808(4) 0.3552(2) 0.5034(2) 0.0521(12) Uani 1 1 d . B .
H2AI H 0.4115 0.3554 0.4769 0.063 Uiso 1 1 calc R . .
H2AJ H 0.5245 0.3252 0.4905 0.063 Uiso 1 1 calc R . .
C206 C 0.5399(4) 0.4054(2) 0.49390(19) 0.0469(11) Uani 1 1 d . B .
H2AK H 0.5510 0.4089 0.4496 0.056 Uiso 1 1 calc R . .
H2AL H 0.4949 0.4355 0.5052 0.056 Uiso 1 1 calc R . .
C209 C 0.7826(4) 0.4526(2) 0.7399(2) 0.0573(13) Uani 1 1 d . B .
H2AQ H 0.8561 0.4597 0.7601 0.069 Uiso 1 1 calc R . .
H2AR H 0.7295 0.4717 0.7631 0.069 Uiso 1 1 calc R . .
C210 C 0.7743(4) 0.47075(18) 0.6752(2) 0.0504(12) Uani 1 1 d . B .
H2AS H 0.7922 0.5088 0.6734 0.061 Uiso 1 1 calc R . .
H2AT H 0.8255 0.4509 0.6517 0.061 Uiso 1 1 calc R . .
C211 C 0.6403(4) 0.48832(18) 0.5923(2) 0.0490(11) Uani 1 1 d . B .
H2AU H 0.6689 0.5248 0.5957 0.059 Uiso 1 1 calc R . .
H2AV H 0.5605 0.4906 0.5841 0.059 Uiso 1 1 calc R . .
C212 C 0.6846(4) 0.46182(19) 0.5390(2) 0.0499(11) Uani 1 1 d . B .
H2AW H 0.6638 0.4823 0.5010 0.060 Uiso 1 1 calc R . .
H2AX H 0.7647 0.4614 0.5457 0.060 Uiso 1 1 calc R . .
C215 C 0.7055(6) 0.2377(2) 0.6307(3) 0.082(2) Uani 1 1 d . B .
H2BC H 0.6616 0.2079 0.6127 0.099 Uiso 1 1 calc R . .
H2BD H 0.7692 0.2226 0.6554 0.099 Uiso 1 1 calc R . .
C216 C 0.7423(5) 0.2666(2) 0.5824(3) 0.0718(17) Uani 1 1 d . B .
H2BE H 0.8130 0.2519 0.5734 0.086 Uiso 1 1 calc R . .
H2BF H 0.6910 0.2612 0.5453 0.086 Uiso 1 1 calc R . .
C217 C 0.8039(4) 0.35025(19) 0.5472(2) 0.0497(11) Uani 1 1 d . B .
H2BG H 0.8528 0.3273 0.5255 0.060 Uiso 1 1 calc R . .
H2BH H 0.8486 0.3782 0.5688 0.060 Uiso 1 1 calc R . .
C218 C 0.7252(4) 0.3750(2) 0.5014(2) 0.0550(12) Uani 1 1 d . B .
H2BI H 0.6865 0.3471 0.4762 0.066 Uiso 1 1 calc R . .
H2BJ H 0.7642 0.3973 0.4734 0.066 Uiso 1 1 calc R . .
Cl31 Cl 0.0091(6) 0.0359(2) 0.4039(2) 0.113(2) Uani 0.33 1 d P C 1
C303 C -0.1210(11) -0.0295(5) 0.3373(6) 0.041(3) Uiso 0.33 1 d P C 1
H3AA H -0.1441 -0.0003 0.3120 0.049 Uiso 0.33 1 calc PR C 1
C302 C -0.1699(12) -0.0822(6) 0.3234(6) 0.041(3) Uiso 0.33 1 d P C 1
H3AB H -0.2284 -0.0863 0.2923 0.049 Uiso 0.33 1 calc PR C 1
C304 C -0.1322(10) -0.1211(5) 0.3537(6) 0.039(3) Uiso 0.33 1 d P C 1
H3AC H -0.1595 -0.1552 0.3429 0.047 Uiso 0.33 1 calc PR C 1
C306 C -0.0534(13) -0.1164(7) 0.4015(7) 0.059(4) Uiso 0.33 1 d P C 1
H3AD H -0.0312 -0.1470 0.4246 0.071 Uiso 0.33 1 calc PR C 1
C305 C -0.0033(12) -0.0670(6) 0.4180(7) 0.050(3) Uiso 0.33 1 d P C 1
H3AE H 0.0549 -0.0644 0.4496 0.060 Uiso 0.33 1 calc PR C 1
C301 C -0.0449(11) -0.0220(6) 0.3847(6) 0.048(3) Uiso 0.33 1 d P C 1
Cl32 Cl 0.2170(5) 0.1161(2) 0.4745(3) 0.0502(14) Uani 0.33 1 d P D 2
C310 C 0.2129(7) -0.0397(3) 0.4973(4) 0.063(4) Uiso 0.33 1 d PG D 2
H3AI H 0.2528 -0.0651 0.5222 0.075 Uiso 0.33 1 calc PR D 2
C312 C 0.2407(6) 0.0135(3) 0.5022(4) 0.051(3) Uiso 0.33 1 d PG D 2
H3AJ H 0.2997 0.0243 0.5305 0.061 Uiso 0.33 1 calc PR D 2
C308 C 0.1823(7) 0.0507(2) 0.4658(4) 0.048(3) Uiso 0.33 1 d PG D 2
C307 C 0.0961(7) 0.0348(3) 0.4245(4) 0.036(3) Uiso 0.33 1 d PG D 2
H3AF H 0.0562 0.0603 0.3996 0.043 Uiso 0.33 1 calc PR D 2
C311 C 0.0683(6) -0.0183(3) 0.4195(4) 0.062(4) Uiso 0.33 1 d PG D 2
H3AG H 0.0093 -0.0291 0.3913 0.074 Uiso 0.33 1 calc PR D 2
C309 C 0.1266(7) -0.0555(2) 0.4559(4) 0.032(2) Uiso 0.33 1 d PG D 2
H3AH H 0.1076 -0.0918 0.4525 0.039 Uiso 0.33 1 calc PR D 2
C313 C 0.1906(9) 0.0958(3) 0.6194(4) 0.064(4) Uiso 0.33 1 d PG E 3
H3AK H 0.1920 0.1332 0.6233 0.077 Uiso 0.33 1 calc PR E 3
C314 C 0.1952(9) 0.0726(4) 0.5618(3) 0.050(3) Uiso 0.33 1 d PG E 3
C315 C 0.1932(9) 0.0180(4) 0.5561(4) 0.063(4) Uiso 0.33 1 d PG E 3
H3AO H 0.1963 0.0021 0.5167 0.075 Uiso 0.33 1 calc PR E 3
C316 C 0.1866(11) -0.0135(3) 0.6080(5) 0.076(5) Uiso 0.33 1 d PG E 3
H3AN H 0.1852 -0.0509 0.6041 0.091 Uiso 0.33 1 calc PR E 3
C317 C 0.1820(10) 0.0097(4) 0.6656(4) 0.072(5) Uiso 0.33 1 d PG E 3
H3AM H 0.1775 -0.0118 0.7011 0.086 Uiso 0.33 1 calc PR E 3
C318 C 0.1840(9) 0.0644(4) 0.6713(3) 0.036(3) Uiso 0.33 1 d PG E 3
H3AL H 0.1809 0.0802 0.7107 0.043 Uiso 0.33 1 calc PR E 3
Cl33 Cl 0.1991(8) 0.1045(4) 0.4907(5) 0.096(3) Uani 0.33 1 d P E 3

loop_
_atom_site_aniso_label
_atom_site_aniso_U_11
_atom_site_aniso_U_22
_atom_site_aniso_U_33
_atom_site_aniso_U_23
_atom_site_aniso_U_13
_atom_site_aniso_U_12
Fe1 0.0209(3) 0.0316(3) 0.0379(3) -0.0014(2) -0.0015(2) 0.0022(2)
S1 0.0406(6) 0.0547(7) 0.0507(7) 0.0067(5) 0.0133(5) 0.0010(5)
N1 0.0244(15) 0.0333(18) 0.0287(16) 0.0019(13) 0.0012(12) 0.0032(13)
N2 0.0203(15) 0.0319(17) 0.0297(16) 0.0020(13) -0.0001(12) 0.0019(12)
N3 0.0231(15) 0.0315(17) 0.0275(16) 0.0004(13) 0.0003(12) 0.0024(13)
N4 0.0218(15) 0.0323(17) 0.0346(17) -0.0007(13) 0.0009(12) 0.0012(13)
C(A1 0.0239(18) 0.035(2) 0.033(2) 0.0028(16) 0.0017(15) 0.0019(15)
C(A2 0.0210(17) 0.037(2) 0.0272(19) 0.0052(15) 0.0008(14) 0.0030(15)
C(A3 0.0221(18) 0.036(2) 0.0287(19) 0.0022(16) 0.0003(14) 0.0002(15)
C(A4 0.0284(19) 0.029(2) 0.0310(19) 0.0031(15) -0.0004(15) 0.0012(15)
C(A5 0.0278(19) 0.034(2) 0.0239(18) 0.0014(15) 0.0011(14) 0.0041(15)
C(A6 0.0218(17) 0.037(2) 0.0256(18) 0.0022(16) 0.0019(14) 0.0003(15)
C(A7 0.0236(18) 0.033(2) 0.0292(19) 0.0023(16) -0.0011(14) -0.0026(15)
C(A8 0.0288(19) 0.032(2) 0.033(2) 0.0008(16) 0.0021(15) 0.0007(16)
C(B1 0.027(2) 0.035(2) 0.044(2) 0.0009(18) -0.0006(17) 0.0068(16)
C(B2 0.0224(18) 0.038(2) 0.034(2) 0.0021(17) -0.0019(15) 0.0012(16)
C(B3 0.0242(19) 0.037(2) 0.037(2) 0.0006(17) -0.0020(15) -0.0026(16)
C(B4 0.031(2) 0.032(2) 0.037(2) -0.0003(16) 0.0002(16) -0.0013(16)
C(B5 0.0250(19) 0.039(2) 0.0257(19) -0.0027(16) 0.0003(14) 0.0075(16)
C(B6 0.0220(18) 0.039(2) 0.0269(19) 0.0003(16) -0.0007(14) 0.0030(15)
C(B7 0.032(2) 0.036(2) 0.034(2) 0.0019(17) -0.0033(16) -0.0037(17)
C(B8 0.033(2) 0.030(2) 0.037(2) 0.0015(16) -0.0022(16) 0.0000(16)
C(M1 0.030(2) 0.034(2) 0.036(2) 0.0022(17) 0.0003(16) 0.0057(16)
C(M2 0.0229(18) 0.035(2) 0.0255(18) 0.0034(15) 0.0020(14) 0.0013(15)
C(M3 0.0263(18) 0.034(2) 0.0253(18) 0.0016(15) -0.0004(14) 0.0036(15)
C(M4 0.0243(18) 0.036(2) 0.0246(18) 0.0028(15) 0.0010(14) -0.0007(15)
C11 0.027(3) 0.037(4) 0.046(4) -0.002(3) -0.004(3) 0.001(2)
C12 0.047(4) 0.044(4) 0.043(3) 0.004(3) -0.009(3) 0.005(3)
C13 0.087(6) 0.047(4) 0.047(4) 0.005(3) -0.011(4) 0.015(4)
C14 0.077(5) 0.046(4) 0.056(5) 0.001(3) -0.004(4) 0.031(4)
C15 0.048(4) 0.066(5) 0.065(5) -0.027(4) -0.019(3) 0.021(3)
C16 0.036(3) 0.045(3) 0.049(4) -0.015(3) -0.007(3) 0.003(3)
C17 0.197(13) 0.101(8) 0.090(7) -0.040(6) -0.067(8) 0.123(10)
O1 0.131(6) 0.071(4) 0.084(4) 0.006(3) -0.004(4) 0.050(4)
C21 0.0231(18) 0.031(2) 0.034(2) 0.0053(16) -0.0008(15) 0.0015(15)
C22 0.0287(19) 0.033(2) 0.031(2) 0.0053(16) 0.0010(15) 0.0012(16)
C23 0.0243(19) 0.034(2) 0.042(2) 0.0071(17) 0.0053(16) -0.0006(15)
C24 0.0241(19) 0.035(2) 0.046(2) 0.0023(18) -0.0036(16) -0.0001(16)
C25 0.036(2) 0.059(3) 0.033(2) -0.008(2) -0.0015(17) -0.001(2)
C26 0.027(2) 0.052(3) 0.034(2) -0.0054(18) 0.0027(16) 0.0017(18)
C27 0.024(2) 0.066(3) 0.077(3) 0.016(3) -0.005(2) -0.011(2)
O2 0.0282(15) 0.068(2) 0.057(2) 0.0006(16) -0.0116(13) -0.0085(14)
C31 0.0224(18) 0.032(2) 0.0297(19) -0.0016(15) -0.0013(14) 0.0025(15)
C32 0.031(2) 0.041(2) 0.0284(19) -0.0023(16) 0.0001(15) 0.0075(17)
C33 0.035(2) 0.038(2) 0.029(2) 0.0034(16) -0.0012(16) 0.0086(17)
C34 0.0242(18) 0.033(2) 0.035(2) -0.0015(16) 0.0022(15) 0.0044(15)
C35 0.0292(19) 0.037(2) 0.0286(19) -0.0056(16) 0.0029(15) 0.0031(16)
C36 0.031(2) 0.037(2) 0.030(2) 0.0042(16) -0.0006(15) 0.0006(16)
C37 0.065(3) 0.041(3) 0.040(2) -0.010(2) 0.006(2) 0.010(2)
O3 0.0487(17) 0.0313(15) 0.0387(16) -0.0022(12) 0.0040(13) 0.0099(12)
C41 0.0232(18) 0.032(2) 0.032(2) 0.0044(16) -0.0011(15) 0.0006(15)
C42 0.030(2) 0.036(2) 0.034(2) 0.0022(17) 0.0033(16) 0.0012(16)
C43 0.026(2) 0.049(3) 0.043(2) 0.0051(19) 0.0048(17) -0.0010(18)
C44 0.025(2) 0.050(3) 0.046(2) 0.005(2) -0.0080(17) -0.0063(18)
C45 0.037(2) 0.053(3) 0.029(2) 0.0000(18) -0.0063(17) -0.0022(19)
C46 0.029(2) 0.043(2) 0.031(2) 0.0037(17) 0.0007(16) 0.0002(17)
C47 0.065(4) 0.210(9) 0.058(4) -0.040(5) -0.002(3) -0.065(5)
O4 0.0354(17) 0.082(2) 0.054(2) -0.0032(18) -0.0080(14) -0.0143(16)
Na20 0.0244(7) 0.0302(8) 0.0369(8) 0.0029(6) -0.0004(6) 0.0006(6)
O201 0.0291(15) 0.060(2) 0.052(2) -0.0123(15) -0.0044(13) 0.0067(13)
O202 0.0298(15) 0.0571(19) 0.0410(16) 0.0024(14) -0.0026(12) -0.0050(13)
O203 0.0337(16) 0.073(2) 0.0523(19) 0.0183(17) -0.0063(14) -0.0010(15)
O204 0.0390(15) 0.0355(15) 0.0368(15) -0.0033(12) -0.0003(12) 0.0020(12)
O205 0.073(2) 0.0333(17) 0.068(2) 0.0060(16) 0.0216(18) -0.0024(16)
O206 0.082(3) 0.0396(19) 0.102(3) 0.0105(18) 0.060(2) 0.0164(17)
N201 0.057(2) 0.049(2) 0.040(2) 0.0123(17) -0.0066(18) 0.0114(19)
N202 0.0315(18) 0.044(2) 0.0397(19) -0.0049(15) 0.0005(14) 0.0015(15)
C201 0.078(9) 0.107(11) 0.043(6) 0.038(7) 0.026(6) 0.051(9)
C202 0.032(6) 0.083(12) 0.024(6) 0.004(7) 0.007(5) -0.015(8)
C207 0.082(9) 0.082(9) 0.028(5) 0.010(5) -0.006(6) 0.018(8)
C208 0.061(7) 0.033(6) 0.031(6) 0.004(4) -0.016(5) -0.013(6)
C213 0.088(4) 0.074(4) 0.056(3) 0.013(3) 0.013(3) -0.035(3)
C214 0.046(7) 0.034(6) 0.066(8) 0.026(5) -0.025(6) -0.015(6)
C2B1 0.040(5) 0.066(7) 0.036(5) -0.002(5) -0.001(4) -0.017(5)
C2B2 0.055(10) 0.089(13) 0.047(8) 0.009(9) 0.023(6) 0.036(9)
C2B7 0.036(6) 0.041(6) 0.042(6) 0.007(5) -0.021(5) -0.003(5)
C2B8 0.035(6) 0.108(15) 0.055(8) 0.005(9) -0.022(6) -0.001(10)
C2B3 0.088(4) 0.074(4) 0.056(3) 0.013(3) 0.013(3) -0.035(3)
C2B4 0.072(10) 0.043(6) 0.076(11) 0.017(7) 0.027(8) 0.011(8)
C203 0.028(2) 0.048(3) 0.056(3) 0.005(2) -0.0038(19) -0.0048(18)
C204 0.027(2) 0.070(3) 0.051(3) 0.013(2) -0.0061(19) 0.001(2)
C205 0.043(3) 0.074(3) 0.037(2) -0.007(2) -0.0074(19) -0.009(2)
C206 0.041(2) 0.067(3) 0.031(2) 0.001(2) -0.0040(18) -0.002(2)
C209 0.053(3) 0.060(3) 0.055(3) -0.021(2) -0.016(2) 0.012(2)
C210 0.047(3) 0.036(2) 0.065(3) -0.005(2) -0.013(2) -0.008(2)
C211 0.067(3) 0.034(2) 0.046(3) 0.0048(19) 0.001(2) 0.005(2)
C212 0.055(3) 0.054(3) 0.040(2) 0.008(2) -0.001(2) -0.006(2)
C215 0.103(5) 0.032(3) 0.119(5) 0.004(3) 0.045(4) 0.012(3)
C216 0.093(4) 0.050(3) 0.078(4) -0.025(3) 0.038(3) -0.013(3)
C217 0.040(2) 0.051(3) 0.061(3) 0.003(2) 0.022(2) 0.008(2)
C218 0.048(3) 0.071(3) 0.048(3) -0.009(2) 0.014(2) 0.003(2)
Cl31 0.186(6) 0.095(4) 0.067(3) -0.034(3) 0.057(4) -0.084(4)
Cl32 0.043(3) 0.022(2) 0.084(4) 0.001(2) -0.002(3) -0.0038(17)
Cl33 0.065(4) 0.079(5) 0.149(7) 0.057(4) 0.038(4) 0.008(3)

loop_
_atom_type_symbol
_atom_type_description
_atom_type_scat_dispersion_real
_atom_type_scat_dispersion_imag
_atom_type_scat_source
C C 0.0033 0.0016 'International Tables Vol C Tables 4.2.6.8 and 6.1.1.4'
H H 0.0000 0.0000 'International Tables Vol C Tables 4.2.6.8 and 6.1.1.4'
N N 0.0061 0.0033 'International Tables Vol C Tables 4.2.6.8 and 6.1.1.4'
O O 0.0106 0.0060 'International Tables Vol C Tables 4.2.6.8 and 6.1.1.4'
Na Na 0.0362 0.0249 'International Tables Vol C Tables 4.2.6.8 and 6.1.1.4'
S S 0.1246 0.1234 'International Tables Vol C Tables 4.2.6.8 and 6.1.1.4'
Cl Cl 0.1484 0.1585 'International Tables Vol C Tables 4.2.6.8 and 6.1.1.4'
Fe Fe 0.3463 0.8444 'International Tables Vol C Tables 4.2.6.8 and 6.1.1.4'

loop_
_geom_angle_atom_site_label_1
_geom_angle_atom_site_label_2
_geom_angle_atom_site_label_3
_geom_angle
_geom_angle_site_symmetry_1
_geom_angle_site_symmetry_3
_geom_angle_publ_flag
N4 Fe1 N1 86.61(12) . . ?
N4 Fe1 N2 151.52(12) . . ?
N1 Fe1 N2 86.06(12) . . ?
N4 Fe1 N3 86.19(12) . . ?
N1 Fe1 N3 150.94(12) . . ?
N2 Fe1 N3 87.00(12) . . ?
N4 Fe1 S1 102.77(9) . . ?
N1 Fe1 S1 99.31(9) . . ?
N2 Fe1 S1 105.56(9) . . ?
N3 Fe1 S1 109.74(9) . . ?
Fe1 S1 H1S 106(2) . . ?
C(A1 N1 C(A2 106.6(3) . . ?
C(A1 N1 Fe1 123.9(2) . . ?
C(A2 N1 Fe1 123.9(2) . . ?
C(A3 N2 C(A4 106.3(3) . . ?
C(A3 N2 Fe1 126.7(2) . . ?
C(A4 N2 Fe1 126.7(2) . . ?
C(A5 N3 C(A6 106.7(3) . . ?
C(A5 N3 Fe1 126.5(2) . . ?
C(A6 N3 Fe1 126.3(2) . . ?
C(A8 N4 C(A7 106.2(3) . . ?
C(A8 N4 Fe1 125.4(2) . . ?
C(A7 N4 Fe1 126.6(2) . . ?
N1 C(A1 C(M1 125.8(3) . . ?
N1 C(A1 C(B1 109.3(3) . . ?
C(M1 C(A1 C(B1 124.9(4) . . ?
N1 C(A2 C(M2 126.3(3) . . ?
N1 C(A2 C(B2 109.6(3) . . ?
C(M2 C(A2 C(B2 124.1(3) . . ?
N2 C(A3 C(M2 125.6(3) . . ?
N2 C(A3 C(B3 110.2(3) . . ?
C(M2 C(A3 C(B3 124.1(3) . . ?
N2 C(A4 C(M3 125.9(3) . . ?
N2 C(A4 C(B4 109.4(3) . . ?
C(M3 C(A4 C(B4 124.6(3) . . ?
N3 C(A5 C(M3 126.0(3) . . ?
N3 C(A5 C(B5 109.5(3) . . ?
C(M3 C(A5 C(B5 124.4(3) . . ?
N3 C(A6 C(M4 126.1(3) . . ?
N3 C(A6 C(B6 109.3(3) . . ?
C(M4 C(A6 C(B6 124.5(3) . . ?
N4 C(A7 C(M4 125.5(3) . . ?
N4 C(A7 C(B7 109.7(3) . . ?
C(M4 C(A7 C(B7 124.8(3) . . ?
N4 C(A8 C(M1 125.4(3) . . ?
N4 C(A8 C(B8 110.2(3) . . ?
C(M1 C(A8 C(B8 124.5(4) . . ?
C(B2 C(B1 C(A1 107.7(3) . . ?
C(B2 C(B1 H1BK 126.2 . . ?
C(A1 C(B1 H1BK 126.2 . . ?
C(B1 C(B2 C(A2 106.8(3) . . ?
C(B1 C(B2 H1BL 126.6 . . ?
C(A2 C(B2 H1BL 126.6 . . ?
C(B4 C(B3 C(A3 107.0(3) . . ?
C(B4 C(B3 H1BM 126.5 . . ?
C(A3 C(B3 H1BM 126.5 . . ?
C(B3 C(B4 C(A4 107.0(3) . . ?
C(B3 C(B4 H1BN 126.5 . . ?
C(A4 C(B4 H1BN 126.5 . . ?
C(B6 C(B5 C(A5 107.2(3) . . ?
C(B6 C(B5 H1BO 126.4 . . ?
C(A5 C(B5 H1BO 126.4 . . ?
C(B5 C(B6 C(A6 107.3(3) . . ?
C(B5 C(B6 H1BP 126.4 . . ?
C(A6 C(B6 H1BP 126.4 . . ?
C(B8 C(B7 C(A7 106.9(3) . . ?
C(B8 C(B7 H1BQ 126.5 . . ?
C(A7 C(B7 H1BQ 126.5 . . ?
C(B7 C(B8 C(A8 107.0(3) . . ?
C(B7 C(B8 H1BR 126.5 . . ?
C(A8 C(B8 H1BR 126.5 . . ?
C(A8 C(M1 C(A1 125.3(4) . . ?
C(A8 C(M1 C11B 120.3(7) . . ?
C(A1 C(M1 C11B 113.5(7) . . ?
C(A8 C(M1 C11 118.2(3) . . ?
C(A1 C(M1 C11 116.4(3) . . ?
C11B C(M1 C11 13.7(6) . . ?
C(A2 C(M2 C(A3 124.1(3) . . ?
C(A2 C(M2 C21 116.7(3) . . ?
C(A3 C(M2 C21 119.2(3) . . ?
C(A5 C(M3 C(A4 125.3(3) . . ?
C(A5 C(M3 C31 117.9(3) . . ?
C(A4 C(M3 C31 116.7(3) . . ?
C(A6 C(M4 C(A7 124.8(3) . . ?
C(A6 C(M4 C41 119.2(3) . . ?
C(A7 C(M4 C41 115.9(3) . . ?
C12 C11 C16 120.0 . . ?
C12 C11 C(M1 121.4(3) . . ?
C16 C11 C(M1 118.4(3) . . ?
C11 C12 C13 120.0 . . ?
C11 C12 H1AA 120.0 . . ?
C13 C12 H1AA 120.0 . . ?
C14 C13 C12 120.0 . . ?
C14 C13 H1AB 120.0 . . ?
C12 C13 H1AB 120.0 . . ?
C13 C14 C15 120.0 . . ?
C13 C14 O1 114.4(4) . . ?
C15 C14 O1 125.6(4) . . ?
C16 C15 C14 120.0 . . ?
C16 C15 H1AC 120.0 . . ?
C14 C15 H1AC 120.0 . . ?
C15 C16 C11 120.0 . . ?
C15 C16 H1AD 120.0 . . ?
C11 C16 H1AD 120.0 . . ?
O1 C17 H1AE 109.5 . . ?
O1 C17 H1AF 109.5 . . ?
H1AE C17 H1AF 109.5 . . ?
O1 C17 H1AG 109.5 . . ?
H1AE C17 H1AG 109.5 . . ?
H1AF C17 H1AG 109.5 . . ?
C17 O1 C14 121.3(9) . . ?
C12B C11B C16B 120.0 . . ?
C12B C11B C(M1 117.5(9) . . ?
C16B C11B C(M1 122.4(9) . . ?
C13B C12B C11B 120.0 . . ?
C13B C12B H1BA 120.0 . . ?
C11B C12B H1BA 120.0 . . ?
C12B C13B C14B 120.0 . . ?
C12B C13B H1BB 120.0 . . ?
C14B C13B H1BB 120.0 . . ?
O1B C14B C15B 119.0(14) . . ?
O1B C14B C13B 120.9(14) . . ?
C15B C14B C13B 120.0 . . ?
C14B C15B C16B 120.0 . . ?
C14B C15B H1BC 120.0 . . ?
C16B C15B H1BC 120.0 . . ?
C15B C16B C11B 120.0 . . ?
C15B C16B H1BD 120.0 . . ?
C11B C16B H1BD 120.0 . . ?
O1B C17B H1BE 109.5 . . ?
O1B C17B H1BF 109.5 . . ?
H1BE C17B H1BF 109.5 . . ?
O1B C17B H1BG 109.5 . . ?
H1BE C17B H1BG 109.5 . . ?
H1BF C17B H1BG 109.5 . . ?
C14B O1B C17B 102(3) . . ?
C26 C21 C22 117.0(3) . . ?
C26 C21 C(M2 120.9(3) . . ?
C22 C21 C(M2 121.9(3) . . ?
C23 C22 C21 122.2(4) . . ?
C23 C22 H1AH 118.9 . . ?
C21 C22 H1AH 118.9 . . ?
C22 C23 C24 119.7(4) . . ?
C22 C23 H1AI 120.2 . . ?
C24 C23 H1AI 120.2 . . ?
O2 C24 C23 125.2(4) . . ?
O2 C24 C25 115.5(4) . . ?
C23 C24 C25 119.4(4) . . ?
C26 C25 C24 120.4(4) . . ?
C26 C25 H1AJ 119.8 . . ?
C24 C25 H1AJ 119.8 . . ?
C25 C26 C21 121.4(4) . . ?
C25 C26 H1AK 119.3 . . ?
C21 C26 H1AK 119.3 . . ?
O2 C27 H1AL 109.5 . . ?
O2 C27 H1AM 109.5 . . ?
H1AL C27 H1AM 109.5 . . ?
O2 C27 H1AN 109.5 . . ?
H1AL C27 H1AN 109.5 . . ?
H1AM C27 H1AN 109.5 . . ?
C24 O2 C27 117.1(4) . . ?
C36 C31 C32 117.1(3) . . ?
C36 C31 C(M3 120.9(3) . . ?
C32 C31 C(M3 122.0(3) . . ?
C33 C32 C31 121.5(4) . . ?
C33 C32 H1AO 119.2 . . ?
C31 C32 H1AO 119.2 . . ?
C32 C33 C34 120.0(4) . . ?
C32 C33 H1AP 120.0 . . ?
C34 C33 H1AP 120.0 . . ?
O3 C34 C35 125.3(3) . . ?
O3 C34 C33 114.8(3) . . ?
C35 C34 C33 119.9(4) . . ?
C34 C35 C36 118.9(3) . . ?
C34 C35 H1AQ 120.5 . . ?
C36 C35 H1AQ 120.5 . . ?
C31 C36 C35 122.5(4) . . ?
C31 C36 H1AR 118.7 . . ?
C35 C36 H1AR 118.7 . . ?
O3 C37 H1AS 109.5 . . ?
O3 C37 H1AT 109.5 . . ?
H1AS C37 H1AT 109.5 . . ?
O3 C37 H1AU 109.5 . . ?
H1AS C37 H1AU 109.5 . . ?
H1AT C37 H1AU 109.5 . . ?
C34 O3 C37 116.5(3) . . ?
C46 C41 C42 117.6(3) . . ?
C46 C41 C(M4 121.3(3) . . ?
C42 C41 C(M4 121.0(3) . . ?
C43 C42 C41 121.3(4) . . ?
C43 C42 H1AV 119.4 . . ?
C41 C42 H1AV 119.4 . . ?
C42 C43 C44 120.2(4) . . ?
C42 C43 H1AW 119.9 . . ?
C44 C43 H1AW 119.9 . . ?
O4 C44 C45 124.9(4) . . ?
O4 C44 C43 115.3(4) . . ?
C45 C44 C43 119.8(4) . . ?
C44 C45 C46 119.4(4) . . ?
C44 C45 H1AX 120.3 . . ?
C46 C45 H1AX 120.3 . . ?
C41 C46 C45 121.6(4) . . ?
C41 C46 H1AZ 119.2 . . ?
C45 C46 H1AZ 119.2 . . ?
O4 C47 H1BH 109.5 . . ?
O4 C47 H1BI 109.5 . . ?
H1BH C47 H1BI 109.5 . . ?
O4 C47 H1BJ 109.5 . . ?
H1BH C47 H1BJ 109.5 . . ?
H1BI C47 H1BJ 109.5 . . ?
C44 O4 C47 116.2(4) . . ?
O206 Na20 O201 156.85(14) . . ?
O206 Na20 O205 64.30(11) . . ?
O201 Na20 O205 104.57(12) . . ?
O206 Na20 O204 104.73(11) . . ?
O201 Na20 O204 91.93(11) . . ?
O205 Na20 O204 158.19(12) . . ?
O206 Na20 O202 94.67(14) . . ?
O201 Na20 O202 64.72(10) . . ?
O205 Na20 O202 93.33(12) . . ?
O204 Na20 O202 106.75(10) . . ?
O206 Na20 O203 95.06(14) . . ?
O201 Na20 O203 106.95(11) . . ?
O205 Na20 O203 98.18(12) . . ?
O204 Na20 O203 62.81(10) . . ?
O202 Na20 O203 167.34(12) . . ?
O206 Na20 N201 120.50(13) . . ?
O201 Na20 N201 65.55(12) . . ?
O205 Na20 N201 64.71(12) . . ?
O204 Na20 N201 111.39(12) . . ?
O202 Na20 N201 116.80(12) . . ?
O203 Na20 N201 64.37(12) . . ?
O206 Na20 N202 64.13(12) . . ?
O201 Na20 N202 111.37(11) . . ?
O205 Na20 N202 120.61(12) . . ?
O204 Na20 N202 63.87(10) . . ?
O202 Na20 N202 63.93(10) . . ?
O203 Na20 N202 113.65(11) . . ?
N201 Na20 N202 174.67(12) . . ?
C2B2 O201 C203 121.5(9) . . ?
C2B2 O201 C202 22.9(11) . . ?
C203 O201 C202 106.0(6) . . ?
C2B2 O201 Na20 115.9(8) . . ?
C203 O201 Na20 116.3(3) . . ?
C202 O201 Na20 117.3(6) . . ?
C204 O202 C205 113.0(3) . . ?
C204 O202 Na20 112.6(3) . . ?
C205 O202 Na20 117.4(2) . . ?
C209 O203 C208 101.1(5) . . ?
C209 O203 C2B8 130.2(8) . . ?
C208 O203 C2B8 30.3(7) . . ?
C209 O203 Na20 116.2(2) . . ?
C208 O203 Na20 124.8(5) . . ?
C2B8 O203 Na20 107.1(7) . . ?
C210 O204 C211 113.1(4) . . ?
C210 O204 Na20 111.0(2) . . ?
C211 O204 Na20 115.5(2) . . ?
C215 O205 C2B4 127.0(7) . . ?
C215 O205 C214 117.8(7) . . ?
C2B4 O205 C214 27.9(6) . . ?
C215 O205 Na20 117.6(3) . . ?
C2B4 O205 Na20 114.1(6) . . ?
C214 O205 Na20 122.1(7) . . ?
C216 O206 C217 119.1(4) . . ?
C216 O206 Na20 115.9(3) . . ?
C217 O206 Na20 118.3(3) . . ?
C207 N201 C2B1 76.8(8) . . ?
C207 N201 C213 121.9(7) . . ?
C2B1 N201 C213 128.0(6) . . ?
C207 N201 C201 111.7(10) . . ?
C2B1 N201 C201 39.6(6) . . ?
C213 N201 C201 92.7(7) . . ?
C207 N201 C2B7 32.5(6) . . ?
C2B1 N201 C2B7 109.2(7) . . ?
C213 N201 C2B7 101.0(5) . . ?
C201 N201 C2B7 142.3(8) . . ?
C207 N201 Na20 114.5(6) . . ?
C2B1 N201 Na20 105.3(4) . . ?
C213 N201 Na20 107.5(3) . . ?
C201 N201 Na20 105.4(5) . . ?
C2B7 N201 Na20 103.6(5) . . ?
C212 N202 C206 112.2(4) . . ?
C212 N202 C218 110.6(4) . . ?
C206 N202 C218 110.0(4) . . ?
C212 N202 Na20 109.0(2) . . ?
C206 N202 Na20 107.5(2) . . ?
C218 N202 Na20 107.4(3) . . ?
C202 C201 N201 129.3(13) . . ?
C202 C201 H20A 105.0 . . ?
N201 C201 H20A 105.0 . . ?
C202 C201 H20B 105.0 . . ?
N201 C201 H20B 105.0 . . ?
H20A C201 H20B 105.8 . . ?
C201 C202 O201 117.6(14) . . ?
C201 C202 H20C 107.9 . . ?
O201 C202 H20C 107.9 . . ?
C201 C202 H20D 107.9 . . ?
O201 C202 H20D 107.9 . . ?
H20C C202 H20D 107.2 . . ?
N201 C207 C208 128.0(9) . . ?
N201 C207 H20E 105.3 . . ?
C208 C207 H20E 105.3 . . ?
N201 C207 H20F 105.3 . . ?
C208 C207 H20F 105.3 . . ?
H20E C207 H20F 106.0 . . ?
O203 C208 C207 107.6(8) . . ?
O203 C208 H20G 110.2 . . ?
C207 C208 H20G 110.2 . . ?
O203 C208 H20H 110.2 . . ?
C207 C208 H20H 110.2 . . ?
H20G C208 H20H 108.5 . . ?
C214 C213 N201 121.0(7) . . ?
C214 C213 H21A 107.1 . . ?
N201 C213 H21A 107.1 . . ?
C214 C213 H21B 107.1 . . ?
N201 C213 H21B 107.1 . . ?
H21A C213 H21B 106.8 . . ?
C213 C214 O205 114.0(9) . . ?
C213 C214 H21C 108.7 . . ?
O205 C214 H21C 108.7 . . ?
C213 C214 H21D 108.7 . . ?
O205 C214 H21D 108.7 . . ?
H21C C214 H21D 107.6 . . ?
N201 C2B1 C2B2 113.1(9) . . ?
N201 C2B1 H2B1 109.0 . . ?
C2B2 C2B1 H2B1 109.0 . . ?
N201 C2B1 H2B2 109.0 . . ?
C2B2 C2B1 H2B2 109.0 . . ?
H2B1 C2B1 H2B2 107.8 . . ?
O201 C2B2 C2B1 121.7(12) . . ?
O201 C2B2 H2B3 106.9 . . ?
C2B1 C2B2 H2B3 106.9 . . ?
O201 C2B2 H2B4 106.9 . . ?
C2B1 C2B2 H2B4 106.9 . . ?
H2B3 C2B2 H2B4 106.7 . . ?
C2B8 C2B7 N201 119.5(10) . . ?
C2B8 C2B7 H2B5 107.5 . . ?
N201 C2B7 H2B5 107.5 . . ?
C2B8 C2B7 H2B6 107.5 . . ?
N201 C2B7 H2B6 107.5 . . ?
H2B5 C2B7 H2B6 107.0 . . ?
C2B7 C2B8 O203 134.4(12) . . ?
C2B7 C2B8 H2B7 103.6 . . ?
O203 C2B8 H2B7 103.6 . . ?
C2B7 C2B8 H2B8 103.6 . . ?
O203 C2B8 H2B8 103.6 . . ?
H2B7 C2B8 H2B8 105.3 . . ?
O205 C2B4 H2BY 108.2 . . ?
O205 C2B4 H2BZ 108.2 . . ?
H2BY C2B4 H2BZ 107.4 . . ?
O201 C203 C204 108.1(4) . . ?
O201 C203 H2AE 110.1 . . ?
C204 C203 H2AE 110.1 . . ?
O201 C203 H2AF 110.1 . . ?
C204 C203 H2AF 110.1 . . ?
H2AE C203 H2AF 108.4 . . ?
O202 C204 C203 108.6(4) . . ?
O202 C204 H2AG 110.0 . . ?
C203 C204 H2AG 110.0 . . ?
O202 C204 H2AH 110.0 . . ?
C203 C204 H2AH 110.0 . . ?
H2AG C204 H2AH 108.3 . . ?
O202 C205 C206 112.7(4) . . ?
O202 C205 H2AI 109.1 . . ?
C206 C205 H2AI 109.1 . . ?
O202 C205 H2AJ 109.1 . . ?
C206 C205 H2AJ 109.1 . . ?
H2AI C205 H2AJ 107.8 . . ?
N202 C206 C205 112.6(4) . . ?
N202 C206 H2AK 109.1 . . ?
C205 C206 H2AK 109.1 . . ?
N202 C206 H2AL 109.1 . . ?
C205 C206 H2AL 109.1 . . ?
H2AK C206 H2AL 107.8 . . ?
O203 C209 C210 108.1(4) . . ?
O203 C209 H2AQ 110.1 . . ?
C210 C209 H2AQ 110.1 . . ?
O203 C209 H2AR 110.1 . . ?
C210 C209 H2AR 110.1 . . ?
H2AQ C209 H2AR 108.4 . . ?
O204 C210 C209 107.4(4) . . ?
O204 C210 H2AS 110.2 . . ?
C209 C210 H2AS 110.2 . . ?
O204 C210 H2AT 110.2 . . ?
C209 C210 H2AT 110.2 . . ?
H2AS C210 H2AT 108.5 . . ?
O204 C211 C212 113.7(4) . . ?
O204 C211 H2AU 108.8 . . ?
C212 C211 H2AU 108.8 . . ?
O204 C211 H2AV 108.8 . . ?
C212 C211 H2AV 108.8 . . ?
H2AU C211 H2AV 107.7 . . ?
N202 C212 C211 112.2(4) . . ?
N202 C212 H2AW 109.2 . . ?
C211 C212 H2AW 109.2 . . ?
N202 C212 H2AX 109.2 . . ?
C211 C212 H2AX 109.2 . . ?
H2AW C212 H2AX 107.9 . . ?
O205 C215 C216 116.3(5) . . ?
O205 C215 H2BC 108.2 . . ?
C216 C215 H2BC 108.2 . . ?
O205 C215 H2BD 108.2 . . ?
C216 C215 H2BD 108.2 . . ?
H2BC C215 H2BD 107.4 . . ?
O206 C216 C215 116.5(5) . . ?
O206 C216 H2BE 108.2 . . ?
C215 C216 H2BE 108.2 . . ?
O206 C216 H2BF 108.2 . . ?
C215 C216 H2BF 108.2 . . ?
H2BE C216 H2BF 107.3 . . ?
O206 C217 C218 113.1(4) . . ?
O206 C217 H2BG 108.9 . . ?
C218 C217 H2BG 108.9 . . ?
O206 C217 H2BH 108.9 . . ?
C218 C217 H2BH 108.9 . . ?
H2BG C217 H2BH 107.8 . . ?
C217 C218 N202 112.2(4) . . ?
C217 C218 H2BI 109.2 . . ?
N202 C218 H2BI 109.2 . . ?
C217 C218 H2BJ 109.2 . . ?
N202 C218 H2BJ 109.2 . . ?
H2BI C218 H2BJ 107.9 . . ?
C301 C303 C302 121.9(13) . . ?
C301 C303 H3AA 119.0 . . ?
C302 C303 H3AA 119.0 . . ?
C304 C302 C303 118.3(13) . . ?
C304 C302 H3AB 120.9 . . ?
C303 C302 H3AB 120.9 . . ?
C302 C304 C306 122.7(14) . . ?
C302 C304 H3AC 118.7 . . ?
C306 C304 H3AC 118.7 . . ?
C304 C306 C305 122.1(15) . . ?
C304 C306 H3AD 118.9 . . ?
C305 C306 H3AD 118.9 . . ?
C301 C305 C306 116.5(13) . . ?
C301 C305 H3AE 121.8 . . ?
C306 C305 H3AE 121.8 . . ?
C303 C301 C305 118.1(13) . . ?
C303 C301 Cl31 124.1(12) . . ?
C305 C301 Cl31 117.6(11) . . ?
C312 C310 C309 120.0 . . ?
C312 C310 H3AI 120.0 . . ?
C309 C310 H3AI 120.0 . . ?
C310 C312 C308 120.0 . . ?
C310 C312 H3AJ 120.0 . . ?
C308 C312 H3AJ 120.0 . . ?
C307 C308 C312 120.0 . . ?
C307 C308 Cl32 121.3(5) . . ?
C312 C308 Cl32 118.7(5) . . ?
C308 C307 C311 120.0 . . ?
C308 C307 H3AF 120.0 . . ?
C311 C307 H3AF 120.0 . . ?
C309 C311 C307 120.0 . . ?
C309 C311 H3AG 120.0 . . ?
C307 C311 H3AG 120.0 . . ?
C311 C309 C310 120.0 . . ?
C311 C309 H3AH 120.0 . . ?
C310 C309 H3AH 120.0 . . ?
C314 C313 C318 120.0 . . ?
C314 C313 H3AK 120.0 . . ?
C318 C313 H3AK 120.0 . . ?
C313 C314 C315 120.0 . . ?
C313 C314 Cl33 127.5(7) . . ?
C315 C314 Cl33 112.5(7) . . ?
C314 C315 C316 120.0 . . ?
C314 C315 H3AO 120.0 . . ?
C316 C315 H3AO 120.0 . . ?
C317 C316 C315 120.0 . . ?
C317 C316 H3AN 120.0 . . ?
C315 C316 H3AN 120.0 . . ?
C318 C317 C316 120.0 . . ?
C318 C317 H3AM 120.0 . . ?
C316 C317 H3AM 120.0 . . ?
C317 C318 C313 120.0 . . ?
C317 C318 H3AL 120.0 . . ?
C313 C318 H3AL 120.0 . . ?

loop_
_geom_bond_atom_site_label_1
_geom_bond_atom_site_label_2
_geom_bond_distance
_geom_bond_site_symmetry_2
_geom_bond_publ_flag
Fe1 N4 2.105(3) . ?
Fe1 N1 2.105(3) . ?
Fe1 N2 2.108(3) . ?
Fe1 N3 2.116(3) . ?
Fe1 S1 2.3887(13) . ?
S1 H1S 1.36(5) . ?
N1 C(A1 1.366(5) . ?
N1 C(A2 1.377(5) . ?
N2 C(A3 1.371(4) . ?
N2 C(A4 1.380(5) . ?
N3 C(A5 1.373(5) . ?
N3 C(A6 1.378(5) . ?
N4 C(A8 1.370(5) . ?
N4 C(A7 1.378(5) . ?
C(A1 C(M1 1.404(5) . ?
C(A1 C(B1 1.446(5) . ?
C(A2 C(M2 1.403(5) . ?
C(A2 C(B2 1.443(5) . ?
C(A3 C(M2 1.404(5) . ?
C(A3 C(B3 1.438(5) . ?
C(A4 C(M3 1.405(5) . ?
C(A4 C(B4 1.450(5) . ?
C(A5 C(M3 1.401(5) . ?
C(A5 C(B5 1.445(5) . ?
C(A6 C(M4 1.395(5) . ?
C(A6 C(B6 1.444(5) . ?
C(A7 C(M4 1.414(5) . ?
C(A7 C(B7 1.442(5) . ?
C(A8 C(M1 1.402(5) . ?
C(A8 C(B8 1.437(5) . ?
C(B1 C(B2 1.344(6) . ?
C(B1 H1BK 0.9500 . ?
C(B2 H1BL 0.9500 . ?
C(B3 C(B4 1.357(5) . ?
C(B3 H1BM 0.9500 . ?
C(B4 H1BN 0.9500 . ?
C(B5 C(B6 1.351(5) . ?
C(B5 H1BO 0.9500 . ?
C(B6 H1BP 0.9500 . ?
C(B7 C(B8 1.357(6) . ?
C(B7 H1BQ 0.9500 . ?
C(B8 H1BR 0.9500 . ?
C(M1 C11B 1.490(11) . ?
C(M1 C11 1.505(5) . ?
C(M2 C21 1.484(5) . ?
C(M3 C31 1.493(5) . ?
C(M4 C41 1.501(5) . ?
C11 C12 1.3900 . ?
C11 C16 1.3900 . ?
C12 C13 1.3900 . ?
C12 H1AA 0.9500 . ?
C13 C14 1.3900 . ?
C13 H1AB 0.9500 . ?
C14 C15 1.3900 . ?
C14 O1 1.392(6) . ?
C15 C16 1.3900 . ?
C15 H1AC 0.9500 . ?
C16 H1AD 0.9500 . ?
C17 O1 1.278(15) . ?
C17 H1AE 0.9800 . ?
C17 H1AF 0.9800 . ?
C17 H1AG 0.9800 . ?
C11B C12B 1.3900 . ?
C11B C16B 1.3900 . ?
C12B C13B 1.3900 . ?
C12B H1BA 0.9500 . ?
C13B C14B 1.3900 . ?
C13B H1BB 0.9500 . ?
C14B O1B 1.37(2) . ?
C14B C15B 1.3900 . ?
C15B C16B 1.3900 . ?
C15B H1BC 0.9500 . ?
C16B H1BD 0.9500 . ?
C17B O1B 1.57(7) . ?
C17B H1BE 0.9800 . ?
C17B H1BF 0.9800 . ?
C17B H1BG 0.9800 . ?
C21 C26 1.390(5) . ?
C21 C22 1.397(5) . ?
C22 C23 1.378(5) . ?
C22 H1AH 0.9500 . ?
C23 C24 1.384(6) . ?
C23 H1AI 0.9500 . ?
C24 O2 1.364(5) . ?
C24 C25 1.385(6) . ?
C25 C26 1.383(6) . ?
C25 H1AJ 0.9500 . ?
C26 H1AK 0.9500 . ?
C27 O2 1.442(6) . ?
C27 H1AL 0.9800 . ?
C27 H1AM 0.9800 . ?
C27 H1AN 0.9800 . ?
C31 C36 1.385(5) . ?
C31 C32 1.397(5) . ?
C32 C33 1.379(6) . ?
C32 H1AO 0.9500 . ?
C33 C34 1.393(5) . ?
C33 H1AP 0.9500 . ?
C34 O3 1.368(5) . ?
C34 C35 1.380(5) . ?
C35 C36 1.393(6) . ?
C35 H1AQ 0.9500 . ?
C36 H1AR 0.9500 . ?
C37 O3 1.433(5) . ?
C37 H1AS 0.9800 . ?
C37 H1AT 0.9800 . ?
C37 H1AU 0.9800 . ?
C41 C46 1.388(5) . ?
C41 C42 1.397(5) . ?
C42 C43 1.377(6) . ?
C42 H1AV 0.9500 . ?
C43 C44 1.387(6) . ?
C43 H1AW 0.9500 . ?
C44 O4 1.375(5) . ?
C44 C45 1.383(6) . ?
C45 C46 1.393(6) . ?
C45 H1AX 0.9500 . ?
C46 H1AZ 0.9500 . ?
C47 O4 1.399(7) . ?
C47 H1BH 0.9800 . ?
C47 H1BI 0.9800 . ?
C47 H1BJ 0.9800 . ?
Na20 O206 2.461(3) . ?
Na20 O201 2.511(3) . ?
Na20 O205 2.521(3) . ?
Na20 O204 2.597(3) . ?
Na20 O202 2.598(3) . ?
Na20 O203 2.649(3) . ?
Na20 N201 2.732(4) . ?
Na20 N202 2.908(4) . ?
O201 C2B2 1.270(17) . ?
O201 C203 1.411(5) . ?
O201 C202 1.588(14) . ?
O202 C204 1.413(5) . ?
O202 C205 1.425(5) . ?
O203 C209 1.433(6) . ?
O203 C208 1.452(13) . ?
O203 C2B8 1.452(17) . ?
O204 C210 1.418(5) . ?
O204 C211 1.430(5) . ?
O205 C215 1.352(6) . ?
O205 C2B4 1.370(15) . ?
O205 C214 1.410(15) . ?
O206 C216 1.360(6) . ?
O206 C217 1.426(6) . ?
N201 C207 1.340(13) . ?
N201 C2B1 1.405(11) . ?
N201 C213 1.443(7) . ?
N201 C201 1.587(14) . ?
N201 C2B7 1.605(11) . ?
N202 C212 1.458(6) . ?
N202 C206 1.466(5) . ?
N202 C218 1.481(6) . ?
C201 C202 1.022(19) . ?
C201 H20A 0.9900 . ?
C201 H20B 0.9900 . ?
C202 H20C 0.9900 . ?
C202 H20D 0.9900 . ?
C207 C208 1.582(18) . ?
C207 H20E 0.9900 . ?
C207 H20F 0.9900 . ?
C208 H20G 0.9900 . ?
C208 H20H 0.9900 . ?
C213 C214 1.382(17) . ?
C213 H21A 0.9900 . ?
C213 H21B 0.9900 . ?
C214 H21C 0.9900 . ?
C214 H21D 0.9900 . ?
C2B1 C2B2 1.59(2) . ?
C2B1 H2B1 0.9900 . ?
C2B1 H2B2 0.9900 . ?
C2B2 H2B3 0.9900 . ?
C2B2 H2B4 0.9900 . ?
C2B7 C2B8 1.030(18) . ?
C2B7 H2B5 0.9900 . ?
C2B7 H2B6 0.9900 . ?
C2B8 H2B7 0.9900 . ?
C2B8 H2B8 0.9900 . ?
C2B4 H2BY 0.9900 . ?
C2B4 H2BZ 0.9900 . ?
C203 C204 1.480(6) . ?
C203 H2AE 0.9900 . ?
C203 H2AF 0.9900 . ?
C204 H2AG 0.9900 . ?
C204 H2AH 0.9900 . ?
C205 C206 1.490(7) . ?
C205 H2AI 0.9900 . ?
C205 H2AJ 0.9900 . ?
C206 H2AK 0.9900 . ?
C206 H2AL 0.9900 . ?
C209 C210 1.474(7) . ?
C209 H2AQ 0.9900 . ?
C209 H2AR 0.9900 . ?
C210 H2AS 0.9900 . ?
C210 H2AT 0.9900 . ?
C211 C212 1.487(7) . ?
C211 H2AU 0.9900 . ?
C211 H2AV 0.9900 . ?
C212 H2AW 0.9900 . ?
C212 H2AX 0.9900 . ?
C215 C216 1.389(8) . ?
C215 H2BC 0.9900 . ?
C215 H2BD 0.9900 . ?
C216 H2BE 0.9900 . ?
C216 H2BF 0.9900 . ?
C217 C218 1.468(7) . ?
C217 H2BG 0.9900 . ?
C217 H2BH 0.9900 . ?
C218 H2BI 0.9900 . ?
C218 H2BJ 0.9900 . ?
Cl31 C301 1.649(15) . ?
C303 C301 1.343(19) . ?
C303 C302 1.49(2) . ?
C303 H3AA 0.9500 . ?
C302 C304 1.249(19) . ?
C302 H3AB 0.9500 . ?
C304 C306 1.36(2) . ?
C304 H3AC 0.9500 . ?
C306 C305 1.43(2) . ?
C306 H3AD 0.9500 . ?
C305 C301 1.42(2) . ?
C305 H3AE 0.9500 . ?
Cl32 C308 1.716(8) . ?
C310 C312 1.3900 . ?
C310 C309 1.3900 . ?
C310 H3AI 0.9500 . ?
C312 C308 1.3900 . ?
C312 H3AJ 0.9500 . ?
C308 C307 1.3900 . ?
C307 C311 1.3900 . ?
C307 H3AF 0.9500 . ?
C311 C309 1.3900 . ?
C311 H3AG 0.9500 . ?
C309 H3AH 0.9500 . ?
C313 C314 1.3900 . ?
C313 C318 1.3900 . ?
C313 H3AK 0.9500 . ?
C314 C315 1.3900 . ?
C314 Cl33 1.748(11) . ?
C315 C316 1.3900 . ?
C315 H3AO 0.9500 . ?
C316 C317 1.3900 . ?
C316 H3AN 0.9500 . ?
C317 C318 1.3900 . ?
C317 H3AM 0.9500 . ?
C318 H3AL 0.9500 . ?
